data_1568066
loop_
_publ_author_name
'Brown, Stephen E.'
'Mantaloufa, Ioanna'
'Andrews, Ryan T.'
'Barnes, Thomas J.'
'Lees, Martin R.'
'De Proft, Frank'
'Cunha, Ana V.'
'Pike, Sebastian D.'

_publ_section_title
;
 Photoactivation of titanium-oxo cluster
 [Ti<sub>6</sub>O<sub>6</sub>(OR)<sub>6</sub>(O<sub>2</sub>C
 <sup><i>t</i></sup> Bu)<sub>6</sub>]: mechanism, photoactivated
 structures, and onward reactivity with O<sub>2</sub> to a peroxide
 complex.
;
_journal_issue 3
_journal_name_full 'Chemical science'
_journal_page_first 675
_journal_page_last 683
_journal_paper_doi 10.1039/d2sc05671b
_journal_volume 14
_journal_year 2023
_chemical_formula_moiety 'C48 H96.00 O24 Ti6'
_chemical_formula_sum 'C48 H96 O24 Ti6'
_chemical_formula_weight 1344.67
_chemical_melting_point ?
_space_group_IT_number 2
_space_group_name_Hall '-P 1'
_space_group_name_H-M_alt 'P -1'
_symmetry_cell_setting triclinic
_symmetry_space_group_name_Hall '-P 1'
_symmetry_space_group_name_H-M 'P -1'
_atom_sites_solution_hydrogens difmap
_atom_sites_solution_primary other
_audit_creation_date 2021-09-17
_audit_creation_method CRYSTALS_ver_14.61_build_6999
_audit_update_record
;
2022-06-30 deposited with the CCDC.	2022-12-07 downloaded from the CCDC.
;
_cell_angle_alpha 84.7647(14)
_cell_angle_beta 87.1313(13)
_cell_angle_gamma 76.8670(15)
_cell_formula_units_Z 2
_cell_length_a 11.4703(2)
_cell_length_b 12.9048(2)
_cell_length_c 22.7941(4)
_cell_measurement_reflns_used 37796
_cell_measurement_temperature 100
_cell_measurement_theta_max 77
_cell_measurement_theta_min 3
_cell_volume 3270.58(10)
_computing_cell_refinement
; 
 CrysAlisPro (Rigaku Oxford Diffraction, 2017) 
;
_computing_data_collection 'SuperNova, (Oxford Diffraction, 2010)'
_computing_data_reduction
; 
 CrysAlisPro (Rigaku Oxford Diffraction, 2017) 
;
_computing_molecular_graphics 'CAMERON (Watkin et al., 1996)'
_computing_publication_material 'CRYSTALS (Betteridge et al., 2003)'
_computing_structure_refinement 'CRYSTALS (Betteridge et al., 2003)'
_computing_structure_solution 'Superflip (Palatinus & Chapuis, 2007)'
_diffrn_ambient_temperature 100
_diffrn_measured_fraction_theta_full 0.996
_diffrn_measured_fraction_theta_max 0.953
_diffrn_measurement_device Area
_diffrn_measurement_device_type 'Oxford Diffraction SuperNova'
_diffrn_measurement_method \w
_diffrn_radiation_monochromator 'focussing mirrors'
_diffrn_radiation_type 'Cu K\a'
_diffrn_radiation_wavelength 1.54184
_diffrn_reflns_av_R_equivalents 0.085
_diffrn_reflns_av_unetI/netI 0.080
_diffrn_reflns_limit_h_max 14
_diffrn_reflns_limit_h_min -14
_diffrn_reflns_limit_k_max 15
_diffrn_reflns_limit_k_min -16
_diffrn_reflns_limit_l_max 28
_diffrn_reflns_limit_l_min -22
_diffrn_reflns_number 72504
_diffrn_reflns_theta_full 68.139
_diffrn_reflns_theta_max 77.430
_diffrn_reflns_theta_min 3.529
_diffrn_standards_number 0
_exptl_absorpt_coefficient_mu 6.548
_exptl_absorpt_correction_T_max 0.52
_exptl_absorpt_correction_T_min 0.28
_exptl_absorpt_correction_type multi-scan
_exptl_absorpt_process_details
; 
 CrysAlisPro (Rigaku Oxford Diffraction, 2017) 
;
_exptl_crystal_colour colourless
_exptl_crystal_density_diffrn 1.365
_exptl_crystal_density_meas ?
_exptl_crystal_density_method 'not measured'
_exptl_crystal_description block
_exptl_crystal_F_000 1416
_exptl_crystal_size_max 0.100
_exptl_crystal_size_mid 0.100
_exptl_crystal_size_min 0.100
_refine_diff_density_max 1.13
_refine_diff_density_min -0.82
_refine_ls_extinction_method None
_refine_ls_goodness_of_fit_ref 0.9973
_refine_ls_hydrogen_treatment constr
_refine_ls_matrix_type full
_refine_ls_number_parameters 815
_refine_ls_number_reflns 13198
_refine_ls_number_restraints 432
_refine_ls_R_factor_all 0.0611
_refine_ls_R_factor_gt 0.0556
_refine_ls_shift/su_max 0.0151280
_refine_ls_shift/su_mean 0.0005912
_refine_ls_structure_factor_coef Fsqd
_refine_ls_weighting_details
;
 Method= Modified Sheldrick 
 w=1/[\s^2^(F^2^) + ( 0.09P)^2^ + 6.97P] 
 ,where P=(max(Fo^2^,0) + 2Fc^2^)/3 
;
_refine_ls_weighting_scheme calc
_refine_ls_wR_factor_all 0.1559
_refine_ls_wR_factor_gt 0.1518
_refine_ls_wR_factor_ref 0.1559
_reflns_limit_h_max 14
_reflns_limit_h_min -14
_reflns_limit_k_max 16
_reflns_limit_k_min -16
_reflns_limit_l_max 28
_reflns_limit_l_min 0
_reflns_number_gt 11532
_reflns_number_total 13254
_reflns_threshold_expression I>2.0\s(I)
_oxford_diffrn_Wilson_B_factor 1.73
_oxford_diffrn_Wilson_scale 0.44
_oxford_refine_ls_r_factor_ref 0.0611
_oxford_refine_ls_scale 1.574(8)
_oxford_reflns_number_all 13199
_oxford_structure_analysis_title '9ox\SP_T49ox_a_auto.cif_od At 13:53 on 8/ 9'
_cod_data_source_file d2sc05671b2.cif
_cod_data_source_block 'global_CCDC3'
_cod_depositor_comments
;
The following automatic conversions were performed:

data item '_chemical_melting_point' value 'not measured' was changed
to '?' -- the value is undefined or not given.

data item '_exptl_crystal_density_meas' value 'not measured' was
changed to '?' -- the value is perceived as not measured.

Automatic conversion script
Id: cif_fix_values 7556 2019-12-06 15:28:31Z antanas 

 Adding full bibliography for 1568063--1568068.cif.
;
_cod_original_sg_symbol_H-M 'P -1 '
_cod_original_formula_sum 'C48 H96.00 O24 Ti6'
_cod_database_code 1568066
_oxford_refine_reflns_threshold_expression_ref I>-3.0\s(I)

loop_
_symmetry_equiv_pos_as_xyz
x,y,z
-x,-y,-z

loop_
_atom_site_label
_atom_site_type_symbol
_atom_site_fract_x
_atom_site_fract_y
_atom_site_fract_z
_atom_site_U_iso_or_equiv
_atom_site_occupancy
_atom_site_adp_type
_atom_site_refinement_flags_posn
_atom_site_refinement_flags_adp
_atom_site_refinement_flags_occupancy
_atom_site_disorder_assembly
_atom_site_disorder_group
_atom_site_attached_hydrogens
C10 C 0.3057(3) 0.2650(3) 0.43753(15) 0.0281 1.0000 Uani . . . . . .
C11 C 0.4115(3) 0.1791(3) 0.41680(17) 0.0367 1.0000 Uani . . . . . .
C12 C 0.5204(4) 0.1774(4) 0.4539(2) 0.0541 1.0000 Uani . . . . . .
C13 C 0.3728(5) 0.0726(3) 0.4273(2) 0.0540 1.0000 Uani . . . . . .
C14 C 0.4414(4) 0.2011(4) 0.35162(19) 0.0496 1.0000 Uani . . . . . .
C15 C 0.3424(3) 0.4585(3) 0.58276(15) 0.0293 1.0000 Uani . . . . . .
C16 C 0.4548(3) 0.4485(4) 0.61879(17) 0.0388 1.0000 Uani . . . . . .
C17 C 0.4973(4) 0.3348(5) 0.6458(2) 0.0618 1.0000 Uani . . . . . .
C18 C 0.4188(4) 0.5237(5) 0.6681(2) 0.0613 1.0000 Uani . . . . . .
C19 C 0.5521(3) 0.4829(4) 0.57883(19) 0.0486 1.0000 Uani . . . . . .
C20 C 0.0413(3) 0.6941(3) 0.63998(15) 0.0284 1.0000 Uani . . . . . .
C21 C 0.0501(4) 0.7661(3) 0.68892(16) 0.0360 1.0000 Uani . . . . . .
C22 C 0.0766(4) 0.6954(4) 0.74605(17) 0.0453 1.0000 Uani . . . . . .
C23 C 0.1497(6) 0.8258(5) 0.6740(2) 0.0640 1.0000 Uani . . . . . .
C24 C -0.0709(5) 0.8445(4) 0.6948(2) 0.0565 1.0000 Uani . . . . . .
C25 C 0.1681(4) 0.5657(3) 0.29342(16) 0.0362 1.0000 Uani . . . . . .
C26 C 0.2454(4) 0.4717(4) 0.26518(18) 0.0485 1.0000 Uani . . . . . .
C27 C 0.0518(5) 0.6068(5) 0.2615(2) 0.0725 1.0000 Uani . . . . . .
C34 C 0.8387(3) 0.9859(3) 0.08138(15) 0.0268 1.0000 Uani . . . . . .
C35 C 0.9526(3) 0.9723(3) 0.11609(16) 0.0324 1.0000 Uani . . . . . .
C36 C 1.0614(3) 0.9552(4) 0.07513(19) 0.0483 1.0000 Uani . . . . . .
C37 C 0.9568(4) 0.8737(5) 0.1595(2) 0.0622 1.0000 Uani . . . . . .
C38 C 0.9481(4) 1.0681(5) 0.1510(3) 0.0713 1.0000 Uani . . . . . .
C39 C 0.6731(3) 1.2681(3) -0.03049(15) 0.0295 1.0000 Uani . . . . . .
C40 C 0.7357(4) 1.3617(3) -0.04073(17) 0.0374 1.0000 Uani . . . . . .
C41 C 0.8477(5) 1.3377(5) -0.0016(2) 0.0613 1.0000 Uani . . . . . .
C42 C 0.6489(6) 1.4582(4) -0.0208(3) 0.0698 1.0000 Uani . . . . . .
C43 C 0.7733(6) 1.3771(5) -0.1047(2) 0.0638 1.0000 Uani . . . . . .
C45 C 0.2673(3) 1.3789(3) -0.14855(16) 0.0337 1.0000 Uani . . . . . .
C44 C 0.3274(3) 1.2820(3) -0.10811(14) 0.0265 1.0000 Uani . . . . . .
C46 C 0.1448(4) 1.4319(4) -0.1238(2) 0.0488 1.0000 Uani . . . . . .
C47 C 0.3503(4) 1.4579(3) -0.1559(2) 0.0467 1.0000 Uani . . . . . .
C48 C 0.2555(4) 1.3376(4) -0.20815(17) 0.0418 1.0000 Uani . . . . . .
C49 C 0.7776(4) 0.7372(3) -0.08826(19) 0.0407 1.0000 Uani . . . . . .
C50 C 0.8878(5) 0.6522(4) -0.0721(3) 0.0663 1.0000 Uani . . . . . .
C51 C 0.7798(5) 0.7812(5) -0.1522(2) 0.0597 1.0000 Uani . . . . . .
O1 O 0.16938(18) 0.48781(17) 0.47538(9) 0.0223 1.0000 Uani . . . . . .
O2 O 0.06713(18) 0.48044(17) 0.57727(9) 0.0214 1.0000 Uani . . . . . .
O3 O -0.04002(19) 0.65020(17) 0.51778(9) 0.0224 1.0000 Uani . . . . . .
O4 O 0.2466(2) 0.33012(18) 0.39950(10) 0.0272 1.0000 Uani . . . . . .
O5 O 0.2821(2) 0.26289(19) 0.49204(10) 0.0301 1.0000 Uani . . . . . .
O6 O 0.30310(19) 0.3769(2) 0.57808(10) 0.0291 1.0000 Uani . . . . . .
O7 O 0.2947(2) 0.5507(2) 0.56046(10) 0.0292 1.0000 Uani . . . . . .
O8 O -0.0395(2) 0.64158(18) 0.64693(10) 0.0271 1.0000 Uani . . . . . .
O9 O 0.1132(2) 0.69131(19) 0.59642(10) 0.0293 1.0000 Uani . . . . . .
O10 O 0.1401(2) 0.53547(19) 0.35248(10) 0.0273 1.0000 Uani . . . . . .
O11 O 0.1369(2) 0.25252(18) 0.59296(10) 0.0289 1.0000 Uani D . . . . .
O12 O 0.1657(2) 0.70877(18) 0.47485(10) 0.0300 1.0000 Uani D . . . . .
O13 O 0.65711(18) 1.02999(18) -0.02280(9) 0.0233 1.0000 Uani . . . . . .
O14 O 0.45793(19) 1.15549(17) 0.00243(9) 0.0234 1.0000 Uani . . . . . .
O15 O 0.42621(18) 1.03626(17) -0.07576(9) 0.0217 1.0000 Uani . . . . . .
O16 O 0.83311(19) 0.91202(19) 0.04941(10) 0.0272 1.0000 Uani . . . . . .
O17 O 0.7560(2) 1.06638(19) 0.08768(10) 0.0286 1.0000 Uani . . . . . .
O18 O 0.6569(2) 1.23422(19) 0.02222(10) 0.0297 1.0000 Uani . . . . . .
O19 O 0.6394(2) 1.23254(19) -0.07483(10) 0.0285 1.0000 Uani . . . . . .
O20 O 0.2667(2) 1.24881(19) -0.06632(10) 0.0280 1.0000 Uani . . . . . .
O21 O 0.4353(2) 1.23920(19) -0.12096(10) 0.0287 1.0000 Uani . . . . . .
O22 O 0.7690(2) 0.82167(19) -0.05222(10) 0.0286 1.0000 Uani . . . . . .
O23 O 0.5269(2) 1.16958(19) 0.12036(10) 0.0300 1.0000 Uani D . . . . .
O24 O 0.6252(2) 1.0713(2) -0.14670(10) 0.0319 1.0000 Uani D . . . . .
Ti1 Ti 0.09554(5) 0.45039(4) 0.41061(2) 0.0212 1.0000 Uani . . . . . .
Ti2 Ti 0.14956(5) 0.35904(4) 0.53907(2) 0.0219 1.0000 Uani . . . . . .
Ti3 Ti 0.13133(5) 0.60354(4) 0.52360(2) 0.0223 1.0000 Uani . . . . . .
Ti4 Ti 0.68943(5) 0.88679(5) 0.00840(2) 0.0225 1.0000 Uani . . . . . .
Ti5 Ti 0.58420(5) 1.10822(5) 0.05480(2) 0.0228 1.0000 Uani . . . . . .
Ti6 Ti 0.55024(5) 1.11120(5) -0.07963(2) 0.0232 1.0000 Uani . . . . . .
C280 C 0.1932(4) 0.1847(4) 0.64094(18) 0.0520 0.600(9) Uani D . P 1 1 .
C281 C 0.1718(7) 0.1559(5) 0.6292(2) 0.0586 0.400(9) Uani D . P 1 2 .
C300 C 0.2343(12) 0.0689(6) 0.5941(4) 0.0626 0.400(9) Uani D . P 1 2 .
C301 C 0.3053(6) 0.1151(6) 0.6212(3) 0.0662 0.600(9) Uani D . P 1 1 .
C290 C 0.1073(7) 0.1300(6) 0.6744(3) 0.0721 0.600(9) Uani D . P 1 1 .
C291 C 0.2348(12) 0.1728(8) 0.6805(4) 0.0652 0.400(9) Uani D . P 1 2 .
C520 C 0.5175(4) 1.2265(4) 0.1716(2) 0.0515 0.576(12) Uani D . P 2 2 .
C521 C 0.5842(7) 1.2094(8) 0.1652(3) 0.0697 0.424(12) Uani D . P 2 1 .
C540 C 0.4837(8) 1.3441(5) 0.1522(4) 0.0595 0.576(12) Uani D . P 2 2 .
C541 C 0.5069(16) 1.3161(9) 0.1790(6) 0.0865 0.424(12) Uani D . P 2 1 .
C530 C 0.6300(8) 1.1843(8) 0.2051(3) 0.0691 0.576(12) Uani D . P 2 2 .
C531 C 0.6128(13) 1.1217(12) 0.2147(4) 0.0845 0.424(12) Uani D . P 2 1 .
C330 C 0.1514(14) 0.8216(6) 0.3856(3) 0.0519 0.60(3) Uani D . P 3 2 .
C331 C 0.210(2) 0.8295(9) 0.3964(8) 0.0633 0.40(3) Uani D . P 3 1 .
C310 C 0.1270(7) 0.8142(5) 0.4473(4) 0.0540 0.40(3) Uani D . P 3 1 .
C311 C 0.1197(4) 0.8153(3) 0.4500(2) 0.0343 0.60(3) Uani D . P 3 2 .
C320 C 0.121(3) 0.8923(7) 0.4921(7) 0.0735 0.40(3) Uani D . P 3 1 .
C321 C 0.1669(11) 0.8909(5) 0.4828(5) 0.0506 0.60(3) Uani D . P 3 2 .
C560 C 0.552(3) 1.0624(15) -0.2415(6) 0.0797 0.47(3) Uani D . P 4 2 .
C561 C 0.6109(19) 1.0467(10) -0.2484(3) 0.0564 0.53(3) Uani D . P 4 1 .
C550 C 0.6566(13) 1.0736(10) -0.2072(3) 0.0674 0.47(3) Uani D . P 4 2 .
C551 C 0.6811(7) 1.0827(5) -0.2027(3) 0.0337 0.53(3) Uani D . P 4 1 .
C570 C 0.6928(12) 1.1970(9) -0.2158(4) 0.0369 0.53(3) Uani D . P 4 1 .
C571 C 0.699(2) 1.175(2) -0.2261(8) 0.0784 0.47(3) Uani D . P 4 2 .
H121 H 0.5838 0.1197 0.4436 0.0817 1.0000 Uiso R . . . . .
H122 H 0.5000 0.1670 0.4954 0.0816 1.0000 Uiso R . . . . .
H123 H 0.5458 0.2435 0.4467 0.0819 1.0000 Uiso R . . . . .
H131 H 0.4378 0.0145 0.4193 0.0825 1.0000 Uiso R . . . . .
H132 H 0.3461 0.0616 0.4673 0.0826 1.0000 Uiso R . . . . .
H133 H 0.3089 0.0738 0.4014 0.0831 1.0000 Uiso R . . . . .
H141 H 0.5085 0.1461 0.3397 0.0768 1.0000 Uiso R . . . . .
H142 H 0.4616 0.2691 0.3453 0.0771 1.0000 Uiso R . . . . .
H143 H 0.3731 0.2011 0.3287 0.0769 1.0000 Uiso R . . . . .
H172 H 0.5672 0.3316 0.6688 0.0918 1.0000 Uiso R . . . . .
H171 H 0.4352 0.3138 0.6715 0.0919 1.0000 Uiso R . . . . .
H173 H 0.5198 0.2872 0.6140 0.0920 1.0000 Uiso R . . . . .
H182 H 0.4879 0.5210 0.6915 0.0909 1.0000 Uiso R . . . . .
H181 H 0.3555 0.5023 0.6927 0.0912 1.0000 Uiso R . . . . .
H183 H 0.3903 0.5955 0.6502 0.0910 1.0000 Uiso R . . . . .
H191 H 0.6212 0.4811 0.6019 0.0748 1.0000 Uiso R . . . . .
H192 H 0.5240 0.5540 0.5611 0.0747 1.0000 Uiso R . . . . .
H193 H 0.5753 0.4344 0.5478 0.0751 1.0000 Uiso R . . . . .
H221 H 0.0818 0.7382 0.7777 0.0704 1.0000 Uiso R . . . . .
H222 H 0.0155 0.6554 0.7551 0.0701 1.0000 Uiso R . . . . .
H223 H 0.1521 0.6477 0.7398 0.0698 1.0000 Uiso R . . . . .
H231 H 0.1473 0.8753 0.7033 0.0990 1.0000 Uiso R . . . . .
H232 H 0.2277 0.7753 0.6740 0.0992 1.0000 Uiso R . . . . .
H233 H 0.1391 0.8647 0.6359 0.0990 1.0000 Uiso R . . . . .
H242 H -0.0704 0.8869 0.7269 0.0847 1.0000 Uiso R . . . . .
H241 H -0.1344 0.8074 0.7023 0.0850 1.0000 Uiso R . . . . .
H243 H -0.0853 0.8916 0.6597 0.0850 1.0000 Uiso R . . . . .
H251 H 0.2108 0.6245 0.2921 0.0439 1.0000 Uiso R . . . . .
H261 H 0.3161 0.4439 0.2877 0.0742 1.0000 Uiso R . . . . .
H262 H 0.2676 0.4958 0.2259 0.0739 1.0000 Uiso R . . . . .
H263 H 0.1987 0.4180 0.2635 0.0741 1.0000 Uiso R . . . . .
H271 H -0.0014 0.6594 0.2836 0.1122 1.0000 Uiso R . . . . .
H272 H 0.0687 0.6379 0.2228 0.1121 1.0000 Uiso R . . . . .
H273 H 0.0170 0.5455 0.2587 0.1124 1.0000 Uiso R . . . . .
H361 H 1.1326 0.9435 0.0987 0.0727 1.0000 Uiso R . . . . .
H362 H 1.0573 1.0170 0.0468 0.0734 1.0000 Uiso R . . . . .
H363 H 1.0640 0.8914 0.0551 0.0733 1.0000 Uiso R . . . . .
H371 H 1.0301 0.8588 0.1818 0.0921 1.0000 Uiso R . . . . .
H372 H 0.8863 0.8870 0.1861 0.0922 1.0000 Uiso R . . . . .
H373 H 0.9571 0.8124 0.1373 0.0923 1.0000 Uiso R . . . . .
H382 H 1.0206 1.0534 0.1745 0.1100 1.0000 Uiso R . . . . .
H381 H 0.9478 1.1289 0.1209 0.1098 1.0000 Uiso R . . . . .
H383 H 0.8752 1.0798 0.1767 0.1103 1.0000 Uiso R . . . . .
H412 H 0.8820 1.4015 -0.0046 0.0938 1.0000 Uiso R . . . . .
H411 H 0.8224 1.3220 0.0400 0.0938 1.0000 Uiso R . . . . .
H413 H 0.9052 1.2764 -0.0167 0.0943 1.0000 Uiso R . . . . .
H421 H 0.6833 1.5212 -0.0283 0.1063 1.0000 Uiso R . . . . .
H422 H 0.6313 1.4479 0.0219 0.1059 1.0000 Uiso R . . . . .
H423 H 0.5750 1.4704 -0.0433 0.1065 1.0000 Uiso R . . . . .
H431 H 0.8125 1.4372 -0.1095 0.0971 1.0000 Uiso R . . . . .
H432 H 0.7014 1.3918 -0.1285 0.0969 1.0000 Uiso R . . . . .
H433 H 0.8294 1.3115 -0.1149 0.0975 1.0000 Uiso R . . . . .
H461 H 0.1075 1.4913 -0.1503 0.0737 1.0000 Uiso R . . . . .
H462 H 0.1523 1.4573 -0.0858 0.0741 1.0000 Uiso R . . . . .
H463 H 0.0929 1.3822 -0.1193 0.0744 1.0000 Uiso R . . . . .
H472 H 0.3150 1.5207 -0.1803 0.0711 1.0000 Uiso R . . . . .
H471 H 0.3654 1.4793 -0.1179 0.0709 1.0000 Uiso R . . . . .
H473 H 0.4253 1.4257 -0.1746 0.0705 1.0000 Uiso R . . . . .
H482 H 0.2215 1.3949 -0.2367 0.0631 1.0000 Uiso R . . . . .
H481 H 0.3340 1.3038 -0.2229 0.0627 1.0000 Uiso R . . . . .
H483 H 0.2055 1.2858 -0.2030 0.0634 1.0000 Uiso R . . . . .
H491 H 0.7062 0.7064 -0.0804 0.0478 1.0000 Uiso R . . . . .
H501 H 0.8822 0.6268 -0.0311 0.0990 1.0000 Uiso R . . . . .
H502 H 0.9581 0.6816 -0.0767 0.0988 1.0000 Uiso R . . . . .
H503 H 0.8970 0.5926 -0.0960 0.0991 1.0000 Uiso R . . . . .
H511 H 0.7066 0.8342 -0.1595 0.0923 1.0000 Uiso R . . . . .
H512 H 0.8482 0.8125 -0.1592 0.0919 1.0000 Uiso R . . . . .
H513 H 0.7870 0.7231 -0.1764 0.0919 1.0000 Uiso R . . . . .
H2801 H 0.2148 0.2321 0.6678 0.0642 0.600(9) Uiso R . P 1 1 .
H2811 H 0.0976 0.1351 0.6443 0.0703 0.400(9) Uiso R . P 1 2 .
H3001 H 0.2556 0.0053 0.6200 0.0911 0.400(9) Uiso R . P 1 2 .
H3003 H 0.3052 0.0871 0.5761 0.0911 0.400(9) Uiso R . P 1 2 .
H3002 H 0.1834 0.0583 0.5644 0.0909 0.400(9) Uiso R . P 1 2 .
H3011 H 0.3504 0.0815 0.6548 0.1010 0.600(9) Uiso R . P 1 1 .
H3013 H 0.3501 0.1567 0.5963 0.1011 0.600(9) Uiso R . P 1 1 .
H3012 H 0.2846 0.0619 0.6000 0.1012 0.600(9) Uiso R . P 1 1 .
H2901 H 0.1385 0.1012 0.7121 0.1060 0.600(9) Uiso R . P 1 1 .
H2902 H 0.0318 0.1796 0.6802 0.1061 0.600(9) Uiso R . P 1 1 .
H2903 H 0.0953 0.0723 0.6524 0.1059 0.600(9) Uiso R . P 1 1 .
H2912 H 0.2832 0.1063 0.6958 0.0959 0.400(9) Uiso R . P 1 2 .
H2911 H 0.1759 0.2027 0.7096 0.0960 0.400(9) Uiso R . P 1 2 .
H2913 H 0.2845 0.2221 0.6683 0.0961 0.400(9) Uiso R . P 1 2 .
H5201 H 0.4506 1.2085 0.1968 0.0618 0.576(12) Uiso R . P 2 2 .
H5211 H 0.6601 1.2247 0.1486 0.0802 0.424(12) Uiso R . P 2 1 .
H5401 H 0.4865 1.3854 0.1852 0.0901 0.576(12) Uiso R . P 2 2 .
H5402 H 0.5415 1.3582 0.1221 0.0903 0.576(12) Uiso R . P 2 2 .
H5403 H 0.4038 1.3616 0.1364 0.0901 0.576(12) Uiso R . P 2 2 .
H5411 H 0.5377 1.3403 0.2123 0.1179 0.424(12) Uiso R . P 2 1 .
H5412 H 0.5090 1.3667 0.1457 0.1182 0.424(12) Uiso R . P 2 1 .
H5413 H 0.4256 1.3092 0.1881 0.1180 0.424(12) Uiso R . P 2 1 .
H5301 H 0.6183 1.2063 0.2446 0.1040 0.576(12) Uiso R . P 2 2 .
H5302 H 0.6931 1.2140 0.1858 0.1040 0.576(12) Uiso R . P 2 2 .
H5303 H 0.6510 1.1063 0.2058 0.1041 0.576(12) Uiso R . P 2 2 .
H5311 H 0.6105 1.1513 0.2523 0.1182 0.424(12) Uiso R . P 2 1 .
H5312 H 0.6916 1.0779 0.2076 0.1179 0.424(12) Uiso R . P 2 1 .
H5313 H 0.5554 1.0778 0.2154 0.1180 0.424(12) Uiso R . P 2 1 .
H3301 H 0.1263 0.8938 0.3685 0.0749 0.60(3) Uiso R . P 3 2 .
H3302 H 0.2365 0.7983 0.3800 0.0754 0.60(3) Uiso R . P 3 2 .
H3303 H 0.1118 0.7765 0.3669 0.0748 0.60(3) Uiso R . P 3 2 .
H3311 H 0.1775 0.8960 0.3739 0.0949 0.40(3) Uiso R . P 3 1 .
H3312 H 0.2870 0.8300 0.4103 0.0949 0.40(3) Uiso R . P 3 1 .
H3313 H 0.2160 0.7716 0.3715 0.0951 0.40(3) Uiso R . P 3 1 .
H3101 H 0.0455 0.8238 0.4328 0.0621 0.40(3) Uiso R . P 3 1 .
H3111 H 0.0314 0.8346 0.4555 0.0422 0.60(3) Uiso R . P 3 2 .
H3201 H 0.0611 0.8812 0.5223 0.1030 0.40(3) Uiso R . P 3 1 .
H3203 H 0.1991 0.8792 0.5088 0.1031 0.40(3) Uiso R . P 3 1 .
H3202 H 0.0988 0.9643 0.4734 0.1031 0.40(3) Uiso R . P 3 1 .
H3211 H 0.1420 0.8837 0.5243 0.0743 0.60(3) Uiso R . P 3 2 .
H3212 H 0.1372 0.9637 0.4657 0.0741 0.60(3) Uiso R . P 3 2 .
H3213 H 0.2531 0.8724 0.4793 0.0738 0.60(3) Uiso R . P 3 2 .
H5602 H 0.5758 1.0567 -0.2825 0.1080 0.47(3) Uiso R . P 4 2 .
H5601 H 0.4881 1.1244 -0.2373 0.1079 0.47(3) Uiso R . P 4 2 .
H5603 H 0.5255 0.9998 -0.2254 0.1080 0.47(3) Uiso R . P 4 2 .
H5612 H 0.6552 1.0448 -0.2853 0.0858 0.53(3) Uiso R . P 4 1 .
H5611 H 0.5349 1.0972 -0.2520 0.0863 0.53(3) Uiso R . P 4 1 .
H5613 H 0.5991 0.9767 -0.2354 0.0859 0.53(3) Uiso R . P 4 1 .
H5501 H 0.7241 1.0127 -0.2149 0.0702 0.47(3) Uiso R . P 4 2 .
H5511 H 0.7636 1.0371 -0.2032 0.0469 0.53(3) Uiso R . P 4 1 .
H5701 H 0.7311 1.2183 -0.1834 0.0683 0.53(3) Uiso R . P 4 1 .
H5702 H 0.7404 1.2039 -0.2519 0.0680 0.53(3) Uiso R . P 4 1 .
H5703 H 0.6133 1.2430 -0.2205 0.0681 0.53(3) Uiso R . P 4 1 .
H5711 H 0.7632 1.1809 -0.2021 0.0931 0.47(3) Uiso R . P 4 2 .
H5712 H 0.7261 1.1742 -0.2667 0.0929 0.47(3) Uiso R . P 4 2 .
H5713 H 0.6314 1.2351 -0.2222 0.0932 0.47(3) Uiso R . P 4 2 .

loop_
_atom_site_aniso_label
_atom_site_aniso_U_11
_atom_site_aniso_U_22
_atom_site_aniso_U_33
_atom_site_aniso_U_23
_atom_site_aniso_U_13
_atom_site_aniso_U_12
C10 0.0213(15) 0.0285(16) 0.0324(18) -0.0009(13) 0.0015(13) -0.0021(13)
C11 0.0281(18) 0.0362(19) 0.038(2) -0.0002(15) 0.0052(15) 0.0064(15)
C12 0.028(2) 0.064(3) 0.058(3) -0.003(2) -0.0008(18) 0.0143(19)
C13 0.060(3) 0.032(2) 0.062(3) -0.0058(19) 0.013(2) 0.0024(19)
C14 0.041(2) 0.050(2) 0.045(2) -0.0019(18) 0.0137(18) 0.0129(19)
C15 0.0156(14) 0.047(2) 0.0250(16) 0.0010(14) -0.0041(12) -0.0081(14)
C16 0.0212(17) 0.063(3) 0.0341(19) 0.0067(17) -0.0102(14) -0.0167(17)
C17 0.038(2) 0.084(4) 0.062(3) 0.025(3) -0.024(2) -0.018(2)
C18 0.037(2) 0.120(5) 0.036(2) -0.012(3) -0.0069(18) -0.032(3)
C19 0.0232(18) 0.087(3) 0.038(2) 0.007(2) -0.0046(15) -0.021(2)
C20 0.0307(17) 0.0291(16) 0.0266(16) -0.0026(13) -0.0066(13) -0.0080(13)
C21 0.044(2) 0.0391(19) 0.0294(18) -0.0085(15) -0.0030(15) -0.0164(17)
C22 0.057(3) 0.049(2) 0.032(2) -0.0094(17) -0.0109(18) -0.013(2)
C23 0.090(4) 0.076(3) 0.048(3) -0.025(2) 0.008(3) -0.058(3)
C24 0.073(3) 0.044(2) 0.050(3) -0.020(2) -0.015(2) 0.001(2)
C25 0.041(2) 0.0401(19) 0.0281(18) 0.0069(15) 0.0007(15) -0.0137(16)
C26 0.041(2) 0.066(3) 0.033(2) 0.0012(19) 0.0068(17) -0.004(2)
C27 0.067(3) 0.092(4) 0.037(2) 0.009(2) -0.012(2) 0.023(3)
C34 0.0195(15) 0.0361(17) 0.0278(16) -0.0013(13) -0.0015(12) -0.0125(13)
C35 0.0191(16) 0.045(2) 0.0359(18) -0.0070(15) -0.0048(13) -0.0114(14)
C36 0.0210(18) 0.082(3) 0.042(2) -0.003(2) -0.0040(15) -0.0122(19)
C37 0.045(3) 0.099(4) 0.046(3) 0.027(3) -0.020(2) -0.032(3)
C38 0.037(2) 0.080(4) 0.103(4) -0.047(3) -0.028(3) -0.005(2)
C39 0.0240(16) 0.0359(18) 0.0295(17) -0.0025(14) -0.0014(13) -0.0087(14)
C40 0.037(2) 0.042(2) 0.040(2) -0.0019(16) -0.0006(16) -0.0228(17)
C41 0.057(3) 0.066(3) 0.071(3) 0.001(3) -0.014(2) -0.035(3)
C42 0.074(4) 0.046(3) 0.092(4) -0.006(3) 0.011(3) -0.021(3)
C43 0.083(4) 0.067(3) 0.056(3) -0.003(2) 0.005(3) -0.050(3)
C45 0.0300(18) 0.0339(18) 0.0349(19) 0.0069(14) -0.0065(14) -0.0047(14)
C44 0.0255(16) 0.0290(16) 0.0268(16) -0.0003(13) -0.0076(13) -0.0088(13)
C46 0.040(2) 0.047(2) 0.049(2) 0.0135(19) -0.0030(18) 0.0055(18)
C47 0.050(2) 0.035(2) 0.056(3) 0.0104(18) -0.014(2) -0.0153(18)
C48 0.038(2) 0.053(2) 0.033(2) 0.0103(17) -0.0112(16) -0.0112(18)
C49 0.0332(19) 0.043(2) 0.051(2) -0.0200(18) 0.0108(17) -0.0162(17)
C50 0.045(3) 0.043(2) 0.113(5) -0.026(3) 0.009(3) -0.009(2)
C51 0.054(3) 0.094(4) 0.044(2) -0.030(3) 0.015(2) -0.038(3)
O1 0.0145(10) 0.0290(11) 0.0235(11) 0.0010(8) -0.0016(8) -0.0064(8)
O2 0.0156(10) 0.0269(10) 0.0218(10) 0.0011(8) -0.0033(8) -0.0056(8)
O3 0.0214(10) 0.0225(10) 0.0234(11) -0.0000(8) -0.0013(8) -0.0058(8)
O4 0.0212(11) 0.0305(12) 0.0276(12) -0.0017(9) 0.0010(9) -0.0012(9)
O5 0.0247(12) 0.0328(12) 0.0287(12) 0.0007(9) -0.0000(9) 0.0008(9)
O6 0.0167(10) 0.0385(13) 0.0310(12) 0.0011(10) -0.0066(9) -0.0044(9)
O7 0.0210(11) 0.0401(13) 0.0293(12) 0.0006(10) -0.0068(9) -0.0125(10)
O8 0.0285(12) 0.0285(11) 0.0261(11) -0.0044(9) -0.0012(9) -0.0091(9)
O9 0.0279(12) 0.0361(12) 0.0282(12) -0.0054(10) -0.0027(9) -0.0150(10)
O10 0.0239(11) 0.0339(12) 0.0245(11) 0.0003(9) 0.0003(9) -0.0084(9)
O11 0.0287(12) 0.0279(11) 0.0289(12) 0.0043(9) -0.0051(9) -0.0053(9)
O12 0.0295(12) 0.0295(12) 0.0327(12) 0.0006(9) -0.0012(10) -0.0113(10)
O13 0.0160(10) 0.0301(11) 0.0254(11) -0.0007(9) -0.0005(8) -0.0090(9)
O14 0.0211(10) 0.0272(11) 0.0236(11) -0.0031(8) -0.0038(8) -0.0081(9)
O15 0.0183(10) 0.0287(11) 0.0192(10) -0.0018(8) -0.0021(8) -0.0070(8)
O16 0.0192(11) 0.0354(12) 0.0291(12) -0.0044(9) -0.0051(9) -0.0087(9)
O17 0.0192(11) 0.0368(12) 0.0317(12) -0.0050(10) -0.0040(9) -0.0086(9)
O18 0.0282(12) 0.0342(12) 0.0313(12) -0.0013(10) -0.0037(9) -0.0160(10)
O19 0.0257(12) 0.0325(12) 0.0312(12) -0.0011(9) -0.0018(9) -0.0149(10)
O20 0.0223(11) 0.0336(12) 0.0272(12) 0.0033(9) -0.0028(9) -0.0062(9)
O21 0.0219(11) 0.0338(12) 0.0296(12) 0.0045(9) -0.0032(9) -0.0068(9)
O22 0.0244(11) 0.0337(12) 0.0297(12) -0.0065(9) 0.0024(9) -0.0093(10)
O23 0.0284(12) 0.0389(13) 0.0248(11) -0.0084(10) -0.0032(9) -0.0091(10)
O24 0.0289(12) 0.0413(13) 0.0272(12) -0.0014(10) 0.0035(9) -0.0129(10)
Ti1 0.0169(3) 0.0257(3) 0.0210(3) -0.0005(2) -0.00132(19) -0.0052(2)
Ti2 0.0160(3) 0.0251(3) 0.0233(3) 0.0014(2) -0.0030(2) -0.0030(2)
Ti3 0.0176(3) 0.0272(3) 0.0238(3) -0.0009(2) -0.0026(2) -0.0086(2)
Ti4 0.0159(3) 0.0294(3) 0.0232(3) -0.0010(2) -0.0016(2) -0.0073(2)
Ti5 0.0178(3) 0.0295(3) 0.0230(3) -0.0032(2) -0.0025(2) -0.0087(2)
Ti6 0.0182(3) 0.0302(3) 0.0227(3) 0.0004(2) -0.0011(2) -0.0090(2)
C280 0.064(4) 0.042(3) 0.047(4) 0.016(3) -0.023(3) -0.008(3)
C281 0.072(6) 0.045(5) 0.051(5) 0.013(4) -0.020(4) -0.000(5)
C300 0.082(8) 0.028(5) 0.060(6) 0.014(4) 0.012(6) 0.013(5)
C301 0.074(5) 0.056(5) 0.054(5) 0.006(4) -0.011(4) 0.012(4)
C290 0.094(6) 0.056(5) 0.055(5) 0.018(4) 0.007(4) -0.004(4)
C291 0.077(7) 0.063(6) 0.043(6) 0.015(5) -0.024(5) 0.009(6)
C520 0.040(4) 0.078(4) 0.042(4) -0.036(3) 0.003(3) -0.013(3)
C521 0.059(6) 0.102(7) 0.048(5) -0.035(5) -0.016(5) -0.002(5)
C540 0.052(5) 0.061(5) 0.072(6) -0.021(4) 0.002(4) -0.020(4)
C541 0.103(9) 0.092(9) 0.076(8) -0.046(7) -0.006(7) -0.029(7)
C530 0.052(5) 0.114(7) 0.047(5) -0.041(5) -0.010(4) -0.015(5)
C531 0.057(7) 0.150(10) 0.042(6) -0.001(7) -0.003(5) -0.016(8)
C330 0.061(6) 0.044(4) 0.048(4) 0.016(3) 0.000(4) -0.014(4)
C331 0.062(9) 0.051(6) 0.067(8) 0.012(6) 0.028(6) -0.006(6)
C310 0.058(7) 0.040(6) 0.058(6) 0.009(5) 0.015(6) -0.006(6)
C311 0.034(4) 0.028(3) 0.044(4) 0.011(3) -0.008(3) -0.015(3)
C320 0.087(10) 0.050(7) 0.072(8) 0.003(6) 0.023(8) 0.000(7)
C321 0.060(5) 0.032(4) 0.065(5) 0.001(3) -0.013(4) -0.020(3)
C560 0.088(9) 0.094(8) 0.057(7) -0.016(6) -0.024(6) -0.011(8)
C561 0.079(8) 0.062(6) 0.035(5) -0.005(4) -0.014(4) -0.028(5)
C550 0.073(6) 0.085(6) 0.044(5) -0.012(5) 0.002(4) -0.016(5)
C551 0.040(4) 0.044(4) 0.023(3) -0.006(3) 0.003(3) -0.021(3)
C570 0.045(5) 0.044(5) 0.027(4) 0.002(3) 0.005(3) -0.025(4)
C571 0.088(9) 0.101(10) 0.044(7) 0.001(7) 0.010(7) -0.023(8)

loop_
_atom_type_symbol
_atom_type_scat_dispersion_real
_atom_type_scat_dispersion_imag
_atom_type_scat_Cromer_Mann_a1
_atom_type_scat_Cromer_Mann_b1
_atom_type_scat_Cromer_Mann_a2
_atom_type_scat_Cromer_Mann_b2
_atom_type_scat_Cromer_Mann_a3
_atom_type_scat_Cromer_Mann_b3
_atom_type_scat_Cromer_Mann_a4
_atom_type_scat_Cromer_Mann_b4
_atom_type_scat_Cromer_Mann_c
_atom_type_scat_source
Ti 0.2191 1.8069 9.7595 7.8508 7.3558 0.5000 1.6991 35.6338 1.9021 116.1050 1.2807 'International Tables Vol C 4.2.6.8 and 6.1.1.4'
O 0.0492 0.0322 3.0485 13.2771 2.2868 5.7011 1.5463 0.3239 0.8670 32.9089 0.2508 'International Tables Vol C 4.2.6.8 and 6.1.1.4'
C 0.0181 0.0091 2.3100 20.8439 1.0200 10.2075 1.5886 0.5687 0.8650 51.6512 0.2156 'International Tables Vol C 4.2.6.8 and 6.1.1.4'
H 0.0000 0.0000 0.4930 10.5109 0.3229 26.1257 0.1402 3.1424 0.0408 57.7998 0.0030 'International Tables Vol C 4.2.6.8 and 6.1.1.4'

loop_
_geom_angle_atom_site_label_1
_geom_angle_site_symmetry_1
_geom_angle_atom_site_label_2
_geom_angle_site_symmetry_2
_geom_angle_atom_site_label_3
_geom_angle_site_symmetry_3
_geom_angle
_geom_angle_publ_flag
C11 . C10 . O4 . 118.7(3) yes
C11 . C10 . O5 . 116.7(3) yes
O4 . C10 . O5 . 124.5(3) yes
C10 . C11 . C12 . 108.7(3) yes
C10 . C11 . C13 . 106.4(3) yes
C12 . C11 . C13 . 110.3(4) yes
C10 . C11 . C14 . 111.0(3) yes
C12 . C11 . C14 . 110.2(4) yes
C13 . C11 . C14 . 110.1(4) yes
C11 . C12 . H121 . 108.7 no
C11 . C12 . H122 . 110.1 no
H121 . C12 . H122 . 109.0 no
C11 . C12 . H123 . 110.4 no
H121 . C12 . H123 . 109.7 no
H122 . C12 . H123 . 109.0 no
C11 . C13 . H131 . 110.8 no
C11 . C13 . H132 . 110.7 no
H131 . C13 . H132 . 108.1 no
C11 . C13 . H133 . 108.5 no
H131 . C13 . H133 . 109.0 no
H132 . C13 . H133 . 109.6 no
C11 . C14 . H141 . 109.3 no
C11 . C14 . H142 . 109.4 no
H141 . C14 . H142 . 109.6 no
C11 . C14 . H143 . 109.6 no
H141 . C14 . H143 . 109.5 no
H142 . C14 . H143 . 109.4 no
C16 . C15 . O6 . 119.0(3) yes
C16 . C15 . O7 . 116.7(3) yes
O6 . C15 . O7 . 124.4(3) yes
C15 . C16 . C17 . 110.6(3) yes
C15 . C16 . C18 . 106.7(3) yes
C17 . C16 . C18 . 109.3(4) yes
C15 . C16 . C19 . 109.0(3) yes
C17 . C16 . C19 . 111.0(4) yes
C18 . C16 . C19 . 110.1(4) yes
C16 . C17 . H172 . 108.5 no
C16 . C17 . H171 . 110.5 no
H172 . C17 . H171 . 108.9 no
C16 . C17 . H173 . 108.8 no
H172 . C17 . H173 . 109.0 no
H171 . C17 . H173 . 111.0 no
C16 . C18 . H182 . 109.4 no
C16 . C18 . H181 . 109.5 no
H182 . C18 . H181 . 110.2 no
C16 . C18 . H183 . 108.2 no
H182 . C18 . H183 . 109.8 no
H181 . C18 . H183 . 109.7 no
C16 . C19 . H191 . 109.3 no
C16 . C19 . H192 . 110.7 no
H191 . C19 . H192 . 109.0 no
C16 . C19 . H193 . 109.9 no
H191 . C19 . H193 . 109.2 no
H192 . C19 . H193 . 108.8 no
C21 . C20 . O8 . 116.5(3) yes
C21 . C20 . O9 . 118.8(3) yes
O8 . C20 . O9 . 124.7(3) yes
C20 . C21 . C22 . 107.9(3) yes
C20 . C21 . C23 . 110.5(3) yes
C22 . C21 . C23 . 110.0(4) yes
C20 . C21 . C24 . 107.7(3) yes
C22 . C21 . C24 . 109.9(4) yes
C23 . C21 . C24 . 110.7(4) yes
C21 . C22 . H221 . 110.1 no
C21 . C22 . H222 . 110.6 no
H221 . C22 . H222 . 110.2 no
C21 . C22 . H223 . 106.4 no
H221 . C22 . H223 . 109.6 no
H222 . C22 . H223 . 109.9 no
C21 . C23 . H231 . 108.2 no
C21 . C23 . H232 . 110.1 no
H231 . C23 . H232 . 109.7 no
C21 . C23 . H233 . 111.1 no
H231 . C23 . H233 . 108.9 no
H232 . C23 . H233 . 108.8 no
C21 . C24 . H242 . 109.9 no
C21 . C24 . H241 . 111.0 no
H242 . C24 . H241 . 108.0 no
C21 . C24 . H243 . 109.8 no
H242 . C24 . H243 . 107.8 no
H241 . C24 . H243 . 110.3 no
C26 . C25 . C27 . 111.2(4) yes
C26 . C25 . O10 . 110.0(3) yes
C27 . C25 . O10 . 108.2(3) yes
C26 . C25 . H251 . 109.8 no
C27 . C25 . H251 . 108.1 no
O10 . C25 . H251 . 109.5 no
C25 . C26 . H261 . 109.7 no
C25 . C26 . H262 . 108.1 no
H261 . C26 . H262 . 109.9 no
C25 . C26 . H263 . 108.2 no
H261 . C26 . H263 . 111.0 no
H262 . C26 . H263 . 109.8 no
C25 . C27 . H271 . 109.8 no
C25 . C27 . H272 . 109.1 no
H271 . C27 . H272 . 110.1 no
C25 . C27 . H273 . 106.5 no
H271 . C27 . H273 . 110.4 no
H272 . C27 . H273 . 110.7 no
C35 . C34 . O16 . 117.0(3) yes
C35 . C34 . O17 . 118.7(3) yes
O16 . C34 . O17 . 124.2(3) yes
C34 . C35 . C36 . 110.4(3) yes
C34 . C35 . C37 . 106.0(3) yes
C36 . C35 . C37 . 110.1(4) yes
C34 . C35 . C38 . 111.2(3) yes
C36 . C35 . C38 . 110.4(4) yes
C37 . C35 . C38 . 108.6(4) yes
C35 . C36 . H361 . 108.4 no
C35 . C36 . H362 . 110.1 no
H361 . C36 . H362 . 110.6 no
C35 . C36 . H363 . 108.3 no
H361 . C36 . H363 . 108.6 no
H362 . C36 . H363 . 110.7 no
C35 . C37 . H371 . 109.9 no
C35 . C37 . H372 . 108.8 no
H371 . C37 . H372 . 110.4 no
C35 . C37 . H373 . 108.9 no
H371 . C37 . H373 . 108.5 no
H372 . C37 . H373 . 110.3 no
C35 . C38 . H382 . 108.0 no
C35 . C38 . H381 . 105.0 no
H382 . C38 . H381 . 111.0 no
C35 . C38 . H383 . 109.5 no
H382 . C38 . H383 . 111.0 no
H381 . C38 . H383 . 112.1 no
C40 . C39 . O18 . 117.0(3) yes
C40 . C39 . O19 . 118.1(3) yes
O18 . C39 . O19 . 124.9(3) yes
C39 . C40 . C41 . 108.7(3) yes
C39 . C40 . C42 . 106.8(3) yes
C41 . C40 . C42 . 108.8(4) yes
C39 . C40 . C43 . 110.7(3) yes
C41 . C40 . C43 . 109.8(4) yes
C42 . C40 . C43 . 111.9(4) yes
C40 . C41 . H412 . 108.5 no
C40 . C41 . H411 . 108.9 no
H412 . C41 . H411 . 109.3 no
C40 . C41 . H413 . 107.6 no
H412 . C41 . H413 . 110.9 no
H411 . C41 . H413 . 111.6 no
C40 . C42 . H421 . 109.9 no
C40 . C42 . H422 . 109.9 no
H421 . C42 . H422 . 108.7 no
C40 . C42 . H423 . 109.1 no
H421 . C42 . H423 . 108.3 no
H422 . C42 . H423 . 110.9 no
C40 . C43 . H431 . 108.3 no
C40 . C43 . H432 . 108.4 no
H431 . C43 . H432 . 110.7 no
C40 . C43 . H433 . 107.7 no
H431 . C43 . H433 . 110.3 no
H432 . C43 . H433 . 111.2 no
C44 . C45 . C46 . 111.3(3) yes
C44 . C45 . C47 . 108.3(3) yes
C46 . C45 . C47 . 110.8(4) yes
C44 . C45 . C48 . 106.5(3) yes
C46 . C45 . C48 . 110.5(3) yes
C47 . C45 . C48 . 109.2(3) yes
C45 . C44 . O20 . 118.7(3) yes
C45 . C44 . O21 . 116.5(3) yes
O20 . C44 . O21 . 124.8(3) yes
C45 . C46 . H461 . 110.1 no
C45 . C46 . H462 . 110.4 no
H461 . C46 . H462 . 109.1 no
C45 . C46 . H463 . 110.6 no
H461 . C46 . H463 . 107.6 no
H462 . C46 . H463 . 109.0 no
C45 . C47 . H472 . 111.0 no
C45 . C47 . H471 . 110.3 no
H472 . C47 . H471 . 108.4 no
C45 . C47 . H473 . 110.4 no
H472 . C47 . H473 . 107.5 no
H471 . C47 . H473 . 109.2 no
C45 . C48 . H482 . 111.5 no
C45 . C48 . H481 . 109.2 no
H482 . C48 . H481 . 107.8 no
C45 . C48 . H483 . 108.9 no
H482 . C48 . H483 . 110.0 no
H481 . C48 . H483 . 109.5 no
C50 . C49 . C51 . 113.1(4) yes
C50 . C49 . O22 . 108.5(4) yes
C51 . C49 . O22 . 108.7(4) yes
C50 . C49 . H491 . 108.6 no
C51 . C49 . H491 . 109.1 no
O22 . C49 . H491 . 108.7 no
C49 . C50 . H501 . 110.1 no
C49 . C50 . H502 . 110.2 no
H501 . C50 . H502 . 106.7 no
C49 . C50 . H503 . 111.1 no
H501 . C50 . H503 . 109.0 no
H502 . C50 . H503 . 109.7 no
C49 . C51 . H511 . 108.6 no
C49 . C51 . H512 . 108.5 no
H511 . C51 . H512 . 110.6 no
C49 . C51 . H513 . 108.1 no
H511 . C51 . H513 . 111.3 no
H512 . C51 . H513 . 109.6 no
Ti1 . O1 . Ti2 . 99.76(10) yes
Ti1 . O1 . Ti3 . 133.83(12) yes
Ti2 . O1 . Ti3 . 100.08(9) yes
Ti1 2_566 O2 . Ti2 . 135.48(12) yes
Ti1 2_566 O2 . Ti3 . 100.62(9) yes
Ti2 . O2 . Ti3 . 99.71(9) yes
Ti1 2_566 O3 . Ti2 2_566 99.93(9) yes
Ti1 2_566 O3 . Ti3 . 99.63(9) yes
Ti2 2_566 O3 . Ti3 . 134.01(12) yes
C10 . O4 . Ti1 . 129.4(2) yes
C10 . O5 . Ti2 . 130.3(2) yes
C15 . O6 . Ti2 . 130.6(2) yes
C15 . O7 . Ti3 . 129.0(2) yes
Ti1 2_566 O8 . C20 . 129.6(2) yes
C20 . O9 . Ti3 . 130.1(2) yes
C25 . O10 . Ti1 . 154.9(2) yes
Ti2 . O11 . C280 . 145.0(2) yes
Ti2 . O11 . C281 . 158.8(3) yes
Ti3 . O12 . C310 . 148.0(4) yes
Ti3 . O12 . C311 . 144.0(2) yes
Ti4 . O13 . Ti5 . 100.12(10) yes
Ti4 . O13 . Ti6 . 134.24(12) yes
Ti5 . O13 . Ti6 . 99.76(10) yes
Ti4 2_675 O14 . Ti5 . 134.16(12) yes
Ti4 2_675 O14 . Ti6 . 99.37(9) yes
Ti5 . O14 . Ti6 . 100.16(10) yes
Ti4 2_675 O15 . Ti5 2_675 99.62(9) yes
Ti4 2_675 O15 . Ti6 . 101.28(10) yes
Ti5 2_675 O15 . Ti6 . 135.03(12) yes
C34 . O16 . Ti4 . 129.0(2) yes
C34 . O17 . Ti5 . 130.8(2) yes
C39 . O18 . Ti5 . 129.4(2) yes
C39 . O19 . Ti6 . 129.9(2) yes
Ti4 2_675 O20 . C44 . 129.7(2) yes
C44 . O21 . Ti6 . 130.1(2) yes
C49 . O22 . Ti4 . 144.8(2) yes
Ti5 . O23 . C521 . 131.8(4) yes
Ti5 . O23 . C520 . 161.8(2) yes
Ti6 . O24 . C551 . 157.7(3) yes
Ti6 . O24 . C550 . 159.5(5) yes
Ti3 2_566 Ti1 . O3 2_566 37.50(6) yes
Ti3 2_566 Ti1 . O4 . 119.68(7) yes
O3 2_566 Ti1 . O4 . 87.94(9) yes
Ti3 2_566 Ti1 . O8 2_566 77.63(7) yes
O3 2_566 Ti1 . O8 2_566 88.22(9) yes
O4 . Ti1 . O8 2_566 77.46(9) yes
Ti3 2_566 Ti1 . Ti2 2_566 55.424(16) yes
O3 2_566 Ti1 . Ti2 2_566 83.10(6) yes
O4 . Ti1 . Ti2 2_566 168.01(7) yes
O8 2_566 Ti1 . Ti2 2_566 110.09(7) yes
Ti3 2_566 Ti1 . O2 2_566 42.75(6) yes
O3 2_566 Ti1 . O2 2_566 78.11(9) yes
O4 . Ti1 . O2 2_566 160.29(10) yes
O8 2_566 Ti1 . O2 2_566 88.13(9) yes
Ti2 2_566 Ti1 . O2 2_566 22.27(7) yes
Ti3 2_566 Ti1 . O1 . 98.79(7) yes
O3 2_566 Ti1 . O1 . 78.04(9) yes
O4 . Ti1 . O1 . 88.05(9) yes
O8 2_566 Ti1 . O1 . 160.42(10) yes
Ti2 2_566 Ti1 . O1 . 82.31(7) yes
Ti3 2_566 Ti1 . O10 . 142.07(8) yes
O3 2_566 Ti1 . O10 . 178.84(10) yes
O4 . Ti1 . O10 . 92.96(10) yes
O8 2_566 Ti1 . O10 . 92.69(10) yes
Ti2 2_566 Ti1 . O10 . 95.90(8) yes
Ti3 2_566 Ti1 . Ti2 . 68.650(18) yes
O3 2_566 Ti1 . Ti2 . 36.76(6) yes
O4 . Ti1 . Ti2 . 77.93(7) yes
O8 2_566 Ti1 . Ti2 . 119.53(7) yes
Ti2 2_566 Ti1 . Ti2 . 90.137(19) yes
Ti3 2_566 Ti1 . Ti3 . 90.068(19) yes
O3 2_566 Ti1 . Ti3 . 83.02(6) yes
O4 . Ti1 . Ti3 . 110.88(7) yes
O8 2_566 Ti1 . Ti3 . 167.56(7) yes
Ti2 2_566 Ti1 . Ti3 . 60.183(16) yes
O2 2_566 Ti1 . O1 . 102.38(9) yes
O2 2_566 Ti1 . O10 . 101.18(10) yes
O1 . Ti1 . O10 . 101.26(10) yes
O2 2_566 Ti1 . Ti2 . 98.14(7) yes
O1 . Ti1 . Ti2 . 43.22(6) yes
O10 . Ti1 . Ti2 . 142.81(8) yes
O2 2_566 Ti1 . Ti3 . 81.45(7) yes
O1 . Ti1 . Ti3 . 23.10(7) yes
O10 . Ti1 . Ti3 . 95.98(8) yes
Ti2 . Ti1 . Ti3 . 55.960(16) yes
Ti1 . Ti2 . O1 . 37.03(6) yes
Ti1 . Ti2 . O6 . 120.21(7) yes
O1 . Ti2 . O6 . 88.01(9) yes
Ti1 . Ti2 . O5 . 77.80(7) yes
O1 . Ti2 . O5 . 87.03(9) yes
O6 . Ti2 . O5 . 78.24(10) yes
Ti1 . Ti2 . Ti1 2_566 89.863(19) yes
O1 . Ti2 . Ti1 2_566 83.04(6) yes
O6 . Ti2 . Ti1 2_566 108.61(7) yes
O5 . Ti2 . Ti1 2_566 167.66(7) yes
Ti1 . Ti2 . O2 . 97.87(6) yes
O1 . Ti2 . O2 . 77.95(9) yes
O6 . Ti2 . O2 . 86.70(9) yes
O5 . Ti2 . O2 . 159.09(10) yes
Ti1 2_566 Ti2 . O2 . 22.25(6) yes
Ti1 . Ti2 . O3 2_566 43.31(6) yes
O1 . Ti2 . O3 2_566 78.39(9) yes
O6 . Ti2 . O3 2_566 161.85(10) yes
O5 . Ti2 . O3 2_566 89.00(10) yes
Ti1 2_566 Ti2 . O3 2_566 81.86(7) yes
Ti1 . Ti2 . O11 . 144.44(8) yes
O1 . Ti2 . O11 . 178.34(10) yes
O6 . Ti2 . O11 . 90.33(10) yes
O5 . Ti2 . O11 . 92.64(10) yes
Ti1 2_566 Ti2 . O11 . 97.48(8) yes
O2 . Ti2 . O3 2_566 101.92(9) yes
O2 . Ti2 . O11 . 101.95(10) yes
O3 2_566 Ti2 . O11 . 103.23(10) yes
Ti1 2_566 Ti3 . O2 . 36.63(6) yes
Ti1 2_566 Ti3 . O9 . 77.29(7) yes
O2 . Ti3 . O9 . 88.96(9) yes
Ti1 2_566 Ti3 . O7 . 119.68(7) yes
O2 . Ti3 . O7 . 89.29(9) yes
O9 . Ti3 . O7 . 77.99(10) yes
Ti1 2_566 Ti3 . Ti1 . 89.932(19) yes
O2 . Ti3 . Ti1 . 82.39(6) yes
O9 . Ti3 . Ti1 . 166.86(7) yes
O7 . Ti3 . Ti1 . 111.61(7) yes
Ti1 2_566 Ti3 . O3 . 42.86(6) yes
O2 . Ti3 . O3 . 77.38(8) yes
O9 . Ti3 . O3 . 86.39(9) yes
O7 . Ti3 . O3 . 159.68(10) yes
Ti1 . Ti3 . O3 . 82.08(7) yes
Ti1 2_566 Ti3 . O1 . 98.65(6) yes
O2 . Ti3 . O1 . 77.85(9) yes
O9 . Ti3 . O1 . 161.52(10) yes
O7 . Ti3 . O1 . 88.83(10) yes
Ti1 . Ti3 . O1 . 23.06(6) yes
Ti1 2_566 Ti3 . O12 . 137.20(8) yes
O2 . Ti3 . O12 . 172.43(10) yes
O9 . Ti3 . O12 . 93.36(10) yes
O7 . Ti3 . O12 . 98.24(10) yes
Ti1 . Ti3 . O12 . 94.02(8) yes
O3 . Ti3 . O1 . 103.00(9) yes
O3 . Ti3 . O12 . 95.57(10) yes
O1 . Ti3 . O12 . 101.39(10) yes
Ti6 2_675 Ti4 . O15 2_675 36.42(6) yes
Ti6 2_675 Ti4 . O20 2_675 77.36(7) yes
O15 2_675 Ti4 . O20 2_675 88.85(9) yes
Ti6 2_675 Ti4 . O16 . 119.65(7) yes
O15 2_675 Ti4 . O16 . 89.46(9) yes
O20 2_675 Ti4 . O16 . 77.74(9) yes
Ti6 2_675 Ti4 . O14 2_675 43.13(7) yes
O15 2_675 Ti4 . O14 2_675 77.49(9) yes
O20 2_675 Ti4 . O14 2_675 86.49(9) yes
O16 . Ti4 . O14 2_675 159.75(10) yes
Ti6 2_675 Ti4 . O13 . 98.87(7) yes
O15 2_675 Ti4 . O13 . 78.42(9) yes
O20 2_675 Ti4 . O13 . 161.92(10) yes
O16 . Ti4 . O13 . 89.24(9) yes
O14 2_675 Ti4 . O13 . 102.97(9) yes
Ti6 2_675 Ti4 . O22 . 137.56(8) yes
O15 2_675 Ti4 . O22 . 172.73(10) yes
O20 2_675 Ti4 . O22 . 93.23(10) yes
O16 . Ti4 . O22 . 97.79(10) yes
O14 2_675 Ti4 . O22 . 95.68(10) yes
Ti6 2_675 Ti4 . Ti5 . 68.756(19) yes
O15 2_675 Ti4 . Ti5 . 37.46(6) yes
O20 2_675 Ti4 . Ti5 . 120.71(7) yes
O16 . Ti4 . Ti5 . 78.89(7) yes
O14 2_675 Ti4 . Ti5 . 98.87(7) yes
Ti6 2_675 Ti4 . Ti6 . 90.220(19) yes
O15 2_675 Ti4 . Ti6 . 82.96(6) yes
O20 2_675 Ti4 . Ti6 . 167.13(7) yes
O16 . Ti4 . Ti6 . 111.95(7) yes
O14 2_675 Ti4 . Ti6 . 82.08(7) yes
O13 . Ti4 . O22 . 101.00(10) yes
O13 . Ti4 . Ti5 . 43.20(7) yes
O22 . Ti4 . Ti5 . 143.61(8) yes
O13 . Ti4 . Ti6 . 23.00(7) yes
O22 . Ti4 . Ti6 . 93.74(8) yes
Ti5 . Ti4 . Ti6 . 55.931(17) yes
Ti4 . Ti5 . O13 . 36.68(6) yes
Ti4 . Ti5 . O17 . 76.55(7) yes
O13 . Ti5 . O17 . 87.60(9) yes
Ti4 . Ti5 . O18 . 118.13(7) yes
O13 . Ti5 . O18 . 87.56(9) yes
O17 . Ti5 . O18 . 77.30(10) yes
Ti4 . Ti5 . Ti6 2_675 55.894(16) yes
O13 . Ti5 . Ti6 2_675 82.79(6) yes
O17 . Ti5 . Ti6 2_675 109.09(7) yes
O18 . Ti5 . Ti6 2_675 168.11(7) yes
Ti4 . Ti5 . O15 2_675 42.92(6) yes
O13 . Ti5 . O15 2_675 77.40(9) yes
O17 . Ti5 . O15 2_675 87.10(9) yes
O18 . Ti5 . O15 2_675 158.80(10) yes
Ti6 2_675 Ti5 . O15 2_675 22.34(6) yes
Ti4 . Ti5 . O14 . 98.53(7) yes
O13 . Ti5 . O14 . 78.28(9) yes
O17 . Ti5 . O14 . 161.08(10) yes
O18 . Ti5 . O14 . 89.45(10) yes
Ti6 2_675 Ti5 . O14 . 81.82(7) yes
Ti4 . Ti5 . O23 . 141.75(8) yes
O13 . Ti5 . O23 . 178.17(10) yes
O17 . Ti5 . O23 . 90.98(10) yes
O18 . Ti5 . O23 . 93.25(11) yes
Ti6 2_675 Ti5 . O23 . 96.59(8) yes
O15 2_675 Ti5 . O14 . 101.82(9) yes
O15 2_675 Ti5 . O23 . 101.38(10) yes
O14 . Ti5 . O23 . 103.36(10) yes
Ti4 2_675 Ti6 . O14 . 37.50(6) yes
Ti4 2_675 Ti6 . O19 . 120.40(7) yes
O14 . Ti6 . O19 . 88.25(9) yes
Ti4 2_675 Ti6 . O21 . 77.70(7) yes
O14 . Ti6 . O21 . 87.82(9) yes
O19 . Ti6 . O21 . 78.06(10) yes
Ti4 2_675 Ti6 . Ti4 . 89.780(19) yes
O14 . Ti6 . Ti4 . 82.63(6) yes
O19 . Ti6 . Ti4 . 109.62(7) yes
O21 . Ti6 . Ti4 . 167.46(7) yes
Ti4 2_675 Ti6 . Ti5 2_675 55.350(17) yes
O14 . Ti6 . Ti5 2_675 82.99(6) yes
O19 . Ti6 . Ti5 2_675 167.25(7) yes
O21 . Ti6 . Ti5 2_675 110.71(7) yes
Ti4 . Ti6 . Ti5 2_675 60.143(15) yes
Ti4 2_675 Ti6 . O13 . 98.37(7) yes
O14 . Ti6 . O13 . 77.72(9) yes
O19 . Ti6 . O13 . 87.16(9) yes
O21 . Ti6 . O13 . 159.66(10) yes
Ti4 . Ti6 . O13 . 22.76(7) yes
Ti4 2_675 Ti6 . O15 . 42.30(7) yes
O14 . Ti6 . O15 . 77.71(9) yes
O19 . Ti6 . O15 . 160.90(10) yes
O21 . Ti6 . O15 . 88.41(9) yes
Ti4 . Ti6 . O15 . 81.64(7) yes
Ti4 2_675 Ti6 . O24 . 141.51(8) yes
O14 . Ti6 . O24 . 178.45(10) yes
O19 . Ti6 . O24 . 93.19(10) yes
O21 . Ti6 . O24 . 93.03(11) yes
Ti4 . Ti6 . O24 . 96.34(8) yes
Ti5 2_675 Ti6 . O13 . 81.94(7) yes
Ti5 2_675 Ti6 . O15 . 22.63(7) yes
O13 . Ti6 . O15 . 102.18(9) yes
Ti5 2_675 Ti6 . O24 . 95.50(8) yes
O13 . Ti6 . O24 . 101.77(11) yes
O15 . Ti6 . O24 . 101.01(10) yes
O11 . C280 . C301 . 110.78(7) yes
O11 . C280 . C290 . 110.78(7) yes
C301 . C280 . C290 . 115.75(7) yes
O11 . C280 . H2801 . 105.8 no
C301 . C280 . H2801 . 106.9 no
C290 . C280 . H2801 . 106.1 no
O11 . C281 . C300 . 110.81(7) yes
O11 . C281 . C291 . 110.80(7) yes
C300 . C281 . C291 . 115.78(7) yes
O11 . C281 . H2811 . 106.9 no
C300 . C281 . H2811 . 105.1 no
C291 . C281 . H2811 . 106.8 no
C281 . C300 . H3001 . 108.2 no
C281 . C300 . H3003 . 108.9 no
H3001 . C300 . H3003 . 109.9 no
C281 . C300 . H3002 . 110.2 no
H3001 . C300 . H3002 . 110.0 no
H3003 . C300 . H3002 . 109.7 no
C280 . C301 . H3011 . 109.6 no
C280 . C301 . H3013 . 109.3 no
H3011 . C301 . H3013 . 110.7 no
C280 . C301 . H3012 . 107.5 no
H3011 . C301 . H3012 . 109.3 no
H3013 . C301 . H3012 . 110.4 no
C280 . C290 . H2901 . 109.8 no
C280 . C290 . H2902 . 110.2 no
H2901 . C290 . H2902 . 108.9 no
C280 . C290 . H2903 . 109.0 no
H2901 . C290 . H2903 . 109.3 no
H2902 . C290 . H2903 . 109.7 no
C281 . C291 . H2912 . 109.6 no
C281 . C291 . H2911 . 108.2 no
H2912 . C291 . H2911 . 110.9 no
C281 . C291 . H2913 . 108.5 no
H2912 . C291 . H2913 . 109.8 no
H2911 . C291 . H2913 . 109.8 no
O23 . C520 . C540 . 107.58(7) yes
O23 . C520 . C530 . 107.64(7) yes
C540 . C520 . C530 . 118.74(7) yes
O23 . C520 . H5201 . 107.5 no
C540 . C520 . H5201 . 107.8 no
C530 . C520 . H5201 . 107.1 no
O23 . C521 . C541 . 107.64(7) yes
O23 . C521 . C531 . 107.58(7) yes
C541 . C521 . C531 . 118.79(7) yes
O23 . C521 . H5211 . 108.6 no
C541 . C521 . H5211 . 105.5 no
C531 . C521 . H5211 . 108.4 no
C520 . C540 . H5401 . 109.8 no
C520 . C540 . H5402 . 107.3 no
H5401 . C540 . H5402 . 109.6 no
C520 . C540 . H5403 . 109.6 no
H5401 . C540 . H5403 . 110.4 no
H5402 . C540 . H5403 . 110.1 no
C521 . C541 . H5411 . 109.3 no
C521 . C541 . H5412 . 109.1 no
H5411 . C541 . H5412 . 109.0 no
C521 . C541 . H5413 . 109.8 no
H5411 . C541 . H5413 . 109.3 no
H5412 . C541 . H5413 . 110.4 no
C520 . C530 . H5301 . 109.7 no
C520 . C530 . H5302 . 108.6 no
H5301 . C530 . H5302 . 108.5 no
C520 . C530 . H5303 . 109.2 no
H5301 . C530 . H5303 . 110.5 no
H5302 . C530 . H5303 . 110.3 no
C521 . C531 . H5311 . 110.9 no
C521 . C531 . H5312 . 109.5 no
H5311 . C531 . H5312 . 109.1 no
C521 . C531 . H5313 . 109.1 no
H5311 . C531 . H5313 . 109.6 no
H5312 . C531 . H5313 . 108.6 no
C311 . C330 . H3301 . 110.3 no
C311 . C330 . H3302 . 109.3 no
H3301 . C330 . H3302 . 109.2 no
C311 . C330 . H3303 . 108.7 no
H3301 . C330 . H3303 . 109.3 no
H3302 . C330 . H3303 . 110.0 no
C310 . C331 . H3311 . 109.5 no
C310 . C331 . H3312 . 109.7 no
H3311 . C331 . H3312 . 110.0 no
C310 . C331 . H3313 . 108.7 no
H3311 . C331 . H3313 . 109.0 no
H3312 . C331 . H3313 . 110.0 no
C331 . C310 . O12 . 108.93(7) yes
C331 . C310 . C320 . 113.38(7) yes
O12 . C310 . C320 . 108.94(7) yes
C331 . C310 . H3101 . 108.7 no
O12 . C310 . H3101 . 109.9 no
C320 . C310 . H3101 . 106.9 no
C330 . C311 . O12 . 108.93(7) yes
C330 . C311 . C321 . 113.37(7) yes
O12 . C311 . C321 . 108.95(7) yes
C330 . C311 . H3111 . 109.2 no
O12 . C311 . H3111 . 110.1 no
C321 . C311 . H3111 . 106.3 no
C310 . C320 . H3201 . 108.9 no
C310 . C320 . H3203 . 107.2 no
H3201 . C320 . H3203 . 110.5 no
C310 . C320 . H3202 . 109.6 no
H3201 . C320 . H3202 . 110.0 no
H3203 . C320 . H3202 . 110.6 no
C311 . C321 . H3211 . 109.3 no
C311 . C321 . H3212 . 109.5 no
H3211 . C321 . H3212 . 110.8 no
C311 . C321 . H3213 . 108.0 no
H3211 . C321 . H3213 . 109.5 no
H3212 . C321 . H3213 . 109.7 no
C550 . C560 . H5602 . 109.4 no
C550 . C560 . H5601 . 108.5 no
H5602 . C560 . H5601 . 110.1 no
C550 . C560 . H5603 . 108.9 no
H5602 . C560 . H5603 . 110.5 no
H5601 . C560 . H5603 . 109.4 no
C551 . C561 . H5612 . 109.0 no
C551 . C561 . H5611 . 107.8 no
H5612 . C561 . H5611 . 110.6 no
C551 . C561 . H5613 . 108.8 no
H5612 . C561 . H5613 . 110.1 no
H5611 . C561 . H5613 . 110.4 no
C560 . C550 . O24 . 109.40(7) yes
C560 . C550 . C571 . 112.89(7) yes
O24 . C550 . C571 . 109.41(7) yes
C560 . C550 . H5501 . 107.7 no
O24 . C550 . H5501 . 110.1 no
C571 . C550 . H5501 . 107.3 no
C561 . C551 . O24 . 109.41(7) yes
C561 . C551 . C570 . 112.89(7) yes
O24 . C551 . C570 . 109.41(7) yes
C561 . C551 . H5511 . 107.8 no
O24 . C551 . H5511 . 110.3 no
C570 . C551 . H5511 . 107.0 no
C551 . C570 . H5701 . 109.6 no
C551 . C570 . H5702 . 110.2 no
H5701 . C570 . H5702 . 109.3 no
C551 . C570 . H5703 . 109.0 no
H5701 . C570 . H5703 . 109.5 no
H5702 . C570 . H5703 . 109.2 no
C550 . C571 . H5711 . 110.6 no
C550 . C571 . H5712 . 109.8 no
H5711 . C571 . H5712 . 108.8 no
C550 . C571 . H5713 . 108.4 no
H5711 . C571 . H5713 . 110.2 no
H5712 . C571 . H5713 . 108.9 no

loop_
_geom_bond_atom_site_label_1
_geom_bond_site_symmetry_1
_geom_bond_atom_site_label_2
_geom_bond_site_symmetry_2
_geom_bond_distance
_geom_bond_publ_flag
C10 . C11 . 1.534(5) yes
C10 . O4 . 1.259(4) yes
C10 . O5 . 1.258(4) yes
C11 . C12 . 1.539(6) yes
C11 . C13 . 1.533(6) yes
C11 . C14 . 1.524(5) yes
C12 . H121 . 0.953 no
C12 . H122 . 0.966 no
C12 . H123 . 0.960 no
C13 . H131 . 0.953 no
C13 . H132 . 0.955 no
C13 . H133 . 0.960 no
C14 . H141 . 0.968 no
C14 . H142 . 0.954 no
C14 . H143 . 0.963 no
C15 . C16 . 1.537(4) yes
C15 . O6 . 1.251(4) yes
C15 . O7 . 1.263(4) yes
C16 . C17 . 1.520(6) yes
C16 . C18 . 1.533(7) yes
C16 . C19 . 1.524(5) yes
C17 . H172 . 0.971 no
C17 . H171 . 0.971 no
C17 . H173 . 0.979 no
C18 . H182 . 0.969 no
C18 . H181 . 0.969 no
C18 . H183 . 0.968 no
C19 . H191 . 0.968 no
C19 . H192 . 0.960 no
C19 . H193 . 0.974 no
C20 . C21 . 1.536(5) yes
C20 . O8 . 1.263(4) yes
C20 . O9 . 1.257(4) yes
C21 . C22 . 1.522(5) yes
C21 . C23 . 1.525(6) yes
C21 . C24 . 1.529(6) yes
C22 . H221 . 0.959 no
C22 . H222 . 0.965 no
C22 . H223 . 0.955 no
C23 . H231 . 0.961 no
C23 . H232 . 0.979 no
C23 . H233 . 0.961 no
C24 . H242 . 0.954 no
C24 . H241 . 0.959 no
C24 . H243 . 0.956 no
C25 . C26 . 1.506(6) yes
C25 . C27 . 1.515(6) yes
C25 . O10 . 1.409(4) yes
C25 . H251 . 0.990 no
C26 . H261 . 0.962 no
C26 . H262 . 0.962 no
C26 . H263 . 0.972 no
C27 . H271 . 0.965 no
C27 . H272 . 0.964 no
C27 . H273 . 0.971 no
C34 . C35 . 1.529(4) yes
C34 . O16 . 1.266(4) yes
C34 . O17 . 1.251(4) yes
C35 . C36 . 1.508(5) yes
C35 . C37 . 1.533(6) yes
C35 . C38 . 1.521(6) yes
C36 . H361 . 0.976 no
C36 . H362 . 0.973 no
C36 . H363 . 0.970 no
C37 . H371 . 0.977 no
C37 . H372 . 0.978 no
C37 . H373 . 0.976 no
C38 . H382 . 0.984 no
C38 . H381 . 0.994 no
C38 . H383 . 0.987 no
C39 . C40 . 1.535(5) yes
C39 . O18 . 1.260(4) yes
C39 . O19 . 1.260(4) yes
C40 . C41 . 1.557(6) yes
C40 . C42 . 1.499(7) yes
C40 . C43 . 1.508(6) yes
C41 . H412 . 0.986 no
C41 . H411 . 0.995 no
C41 . H413 . 0.984 no
C42 . H421 . 0.980 no
C42 . H422 . 0.987 no
C42 . H423 . 0.987 no
C43 . H431 . 0.976 no
C43 . H432 . 0.984 no
C43 . H433 . 0.978 no
C45 . C44 . 1.533(4) yes
C45 . C46 . 1.522(6) yes
C45 . C47 . 1.538(5) yes
C45 . C48 . 1.527(6) yes
C44 . O20 . 1.252(4) yes
C44 . O21 . 1.268(4) yes
C46 . H461 . 0.964 no
C46 . H462 . 0.966 no
C46 . H463 . 0.964 no
C47 . H472 . 0.960 no
C47 . H471 . 0.968 no
C47 . H473 . 0.963 no
C48 . H482 . 0.964 no
C48 . H481 . 0.965 no
C48 . H483 . 0.971 no
C49 . C50 . 1.510(7) yes
C49 . C51 . 1.516(7) yes
C49 . O22 . 1.406(4) yes
C49 . H491 . 0.991 no
C50 . H501 . 0.964 no
C50 . H502 . 0.964 no
C50 . H503 . 0.967 no
C51 . H511 . 0.966 no
C51 . H512 . 0.962 no
C51 . H513 . 0.956 no
O1 . Ti1 . 1.890(2) yes
O1 . Ti2 . 2.149(2) yes
O1 . Ti3 . 1.893(2) yes
O2 . Ti1 2_566 1.895(2) yes
O2 . Ti2 . 1.897(2) yes
O2 . Ti3 . 2.156(2) yes
O3 . Ti1 2_566 2.154(2) yes
O3 . Ti2 2_566 1.879(2) yes
O3 . Ti3 . 1.928(2) yes
O4 . Ti1 . 2.069(2) yes
O5 . Ti2 . 2.054(2) yes
O6 . Ti2 . 2.079(2) yes
O7 . Ti3 . 2.038(2) yes
O8 . Ti1 2_566 2.063(2) yes
O9 . Ti3 . 2.069(2) yes
O10 . Ti1 . 1.773(2) yes
O11 . Ti2 . 1.784(2) yes
O11 . C280 . 1.421(4) yes
O11 . Ti2 . 1.784(2) yes
O11 . C281 . 1.420(5) yes
O12 . Ti3 . 1.777(2) yes
O12 . C310 . 1.428(6) yes
O12 . Ti3 . 1.777(2) yes
O12 . C311 . 1.431(4) yes
O13 . Ti4 . 1.880(2) yes
O13 . Ti5 . 2.154(2) yes
O13 . Ti6 . 1.899(2) yes
O14 . Ti4 2_675 1.924(2) yes
O14 . Ti5 . 1.880(2) yes
O14 . Ti6 . 2.161(2) yes
O15 . Ti4 2_675 2.140(2) yes
O15 . Ti5 2_675 1.911(2) yes
O15 . Ti6 . 1.888(2) yes
O16 . Ti4 . 2.037(2) yes
O17 . Ti5 . 2.080(2) yes
O18 . Ti5 . 2.055(2) yes
O19 . Ti6 . 2.069(2) yes
O20 . Ti4 2_675 2.074(2) yes
O21 . Ti6 . 2.050(2) yes
O22 . Ti4 . 1.785(2) yes
O23 . Ti5 . 1.781(2) yes
O23 . C521 . 1.434(6) yes
O23 . Ti5 . 1.781(2) yes
O23 . C520 . 1.423(4) yes
O24 . Ti6 . 1.776(2) yes
O24 . C551 . 1.410(5) yes
O24 . Ti6 . 1.776(2) yes
O24 . C550 . 1.408(6) yes
Ti1 . Ti3 2_566 3.1220(7) yes
Ti1 . Ti2 2_566 3.5096(8) yes
Ti1 . Ti2 . 3.0932(7) yes
Ti1 . Ti3 . 3.4803(8) yes
Ti4 . Ti6 2_675 3.1182(8) yes
Ti4 . Ti5 . 3.0980(8) yes
Ti4 . Ti6 . 3.4815(8) yes
Ti5 . Ti6 2_675 3.5100(8) yes
C280 . C301 . 1.467(6) yes
C280 . C290 . 1.481(6) yes
C280 . H2801 . 0.981 no
C281 . C300 . 1.469(6) yes
C281 . C291 . 1.461(6) yes
C281 . H2811 . 0.986 no
C300 . H3001 . 0.958 no
C300 . H3003 . 0.960 no
C300 . H3002 . 0.955 no
C301 . H3011 . 0.960 no
C301 . H3013 . 0.957 no
C301 . H3012 . 0.952 no
C290 . H2901 . 0.957 no
C290 . H2902 . 0.964 no
C290 . H2903 . 0.972 no
C291 . H2912 . 0.957 no
C291 . H2911 . 0.964 no
C291 . H2913 . 0.961 no
C520 . C540 . 1.509(6) yes
C520 . C530 . 1.499(6) yes
C520 . H5201 . 0.991 no
C521 . C541 . 1.509(7) yes
C521 . C531 . 1.515(7) yes
C521 . H5211 . 0.985 no
C540 . H5401 . 0.967 no
C540 . H5402 . 0.965 no
C540 . H5403 . 0.972 no
C541 . H5411 . 0.959 no
C541 . H5412 . 0.957 no
C541 . H5413 . 0.967 no
C530 . H5301 . 0.961 no
C530 . H5302 . 0.963 no
C530 . H5303 . 0.979 no
C531 . H5311 . 0.967 no
C531 . H5312 . 0.966 no
C531 . H5313 . 0.959 no
C330 . C311 . 1.495(6) yes
C330 . H3301 . 0.962 no
C330 . H3302 . 0.959 no
C330 . H3303 . 0.955 no
C331 . C310 . 1.490(6) yes
C331 . H3311 . 0.964 no
C331 . H3312 . 0.959 no
C331 . H3313 . 0.966 no
C310 . C320 . 1.486(7) yes
C310 . H3101 . 0.986 no
C311 . C321 . 1.489(6) yes
C311 . H3111 . 0.990 no
C320 . H3201 . 0.968 no
C320 . H3203 . 0.969 no
C320 . H3202 . 0.970 no
C321 . H3211 . 0.977 no
C321 . H3212 . 0.976 no
C321 . H3213 . 0.964 no
C560 . C550 . 1.506(6) yes
C560 . H5602 . 0.966 no
C560 . H5601 . 0.962 no
C560 . H5603 . 0.960 no
C561 . C551 . 1.514(6) yes
C561 . H5612 . 0.960 no
C561 . H5611 . 0.965 no
C561 . H5613 . 0.961 no
C550 . C571 . 1.511(7) yes
C550 . H5501 . 0.991 no
C551 . C570 . 1.513(6) yes
C551 . H5511 . 0.995 no
C570 . H5701 . 0.968 no
C570 . H5702 . 0.972 no
C570 . H5703 . 0.973 no
C571 . H5711 . 0.963 no
C571 . H5712 . 0.963 no
C571 . H5713 . 0.970 no

loop_
_geom_hbond_atom_site_label_D
_geom_hbond_site_symmetry_D
_geom_hbond_atom_site_label_H
_geom_hbond_site_symmetry_H
_geom_hbond_atom_site_label_A
_geom_hbond_site_symmetry_A
_geom_hbond_angle_DHA
_geom_hbond_distance_DH
_geom_hbond_distance_HA
_geom_hbond_distance_DA
_geom_hbond_publ_flag
C531 . H5313 . C560 2_675 162 0.96 2.42 3.352(10) yes
C560 . H5603 . C531 2_675 154 0.96 2.46 3.352(10) yes
